data_7114284
loop_
_publ_author_name
'Ferlay, Sylvie'
'Koenig, St\'ephanie'
'Hosseini, Mir Wais'
'Pansanel, J\'erome'
'Cian, Andr\'e De'
'Kyritsakas, Nathalie'

_publ_section_title
;
 Design of 3-D coordination networks: topology and metrics
;
_journal_issue 3
_journal_name_full 'Chemical Communications'
_journal_page_first 218
_journal_paper_doi 10.1039/b109444k
_journal_year 2002
_chemical_formula_moiety 'C22 H13 N3 O'
_chemical_formula_sum 'C22 H13 N3 O'
_chemical_formula_weight 335.37
_chemical_name_systematic ' ?'
_space_group_IT_number 15
_symmetry_cell_setting monoclinic
_symmetry_space_group_name_Hall '-C 2yc'
_symmetry_space_group_name_H-M 'C 1 2/c 1'
_cell_angle_alpha 90
_cell_angle_beta 91.112(5)
_cell_angle_gamma 90
_cell_formula_units_Z 8
_cell_length_a 25.1606(7)
_cell_length_b 9.3019(3)
_cell_length_c 15.4356(7)
_cell_measurement_reflns_used 7184
_cell_measurement_temperature 173
_cell_measurement_theta_max 27.5
_cell_measurement_theta_min 1.4
_cell_volume 3611.9(2)
_computing_publication_material CIFGEN_IN_OpenMoleN_(_1997)
_computing_structure_refinement LSFM_OpenMoleN_(_1997)
_computing_structure_solution Direct_methods_(SIR,_Burla_et_al.,_1989)
_diffrn_ambient_temperature 173
_diffrn_measurement_details
;
7184 reflections were collected using program Collect
("Collect" Data collection software, Nonius B.V., 1998)
The conditions were as follow : crystal to detector distance =  36. mm.
Scan angle =  2.0 deg 1 scans of   60 sec per frame.
Data collection was divided into  2 set(s)
with the following starting angles and number of frames :

Set 1 Theta =    6.30 Omega =    0.00 Kappa =    0.00   91 frames
Set 2 Theta =   -4.80 Kappa = -170.00 Phi   =    0.00   21 frames
Friedel pairs were averaged. Internal R = 0.00
;
_diffrn_measurement_device_type KappaCCD
_diffrn_measurement_method '\p scans'
_diffrn_radiation_monochromator graphite
_diffrn_radiation_type Mo-K\a
_diffrn_radiation_wavelength 0.71073
_diffrn_reflns_av_R_equivalents 0
_diffrn_reflns_av_sigmaI/netI 0.333
_diffrn_reflns_limit_h_max 32
_diffrn_reflns_limit_h_min -32
_diffrn_reflns_limit_k_max 12
_diffrn_reflns_limit_k_min -10
_diffrn_reflns_limit_l_max 20
_diffrn_reflns_limit_l_min -20
_diffrn_reflns_number 7184
_diffrn_reflns_theta_max 27.48
_diffrn_reflns_theta_min 2.5
_diffrn_source xray_tube
_diffrn_standards_decay_% 0
_exptl_absorpt_coefficient_mu 0.078
_exptl_absorpt_correction_type none
_exptl_crystal_colour colorless
_exptl_crystal_density_diffrn 1.23
_exptl_crystal_density_method none
_exptl_crystal_description prism
_exptl_crystal_F_000 1392
_exptl_crystal_size_max 0.20
_exptl_crystal_size_mid 0.16
_exptl_crystal_size_min 0.14
_refine_diff_density_max 0.064
_refine_diff_density_min -0.094
_refine_ls_extinction_method none
_refine_ls_goodness_of_fit_all 1.970
_refine_ls_goodness_of_fit_ref 1.013
_refine_ls_hydrogen_treatment noref
_refine_ls_matrix_type full
_refine_ls_number_constraints 0
_refine_ls_number_parameters 239
_refine_ls_number_reflns 1835
_refine_ls_number_restraints 0
_refine_ls_R_factor_all 0.108
_refine_ls_R_factor_gt 0.038
_refine_ls_shift/esd_mean 0.000
_refine_ls_shift/su_max 0.002
_refine_ls_structure_factor_coef F
_refine_ls_weighting_scheme sigma
_refine_ls_wR_factor_all 0.098
_refine_ls_wR_factor_ref 0.049
_reflns_number_gt 1835
_reflns_number_total 4308
_reflns_threshold_expression >3.0\s(I)
_cod_data_source_file b109444k.txt
_cod_data_source_block st855
_cod_database_code 7114284

loop_
_symmetry_equiv_pos_as_xyz
x,y,z
-x,+y,1/2-z
-x,-y,-z
+x,-y,1/2+z
1/2+x,1/2+y,+z
1/2-x,1/2+y,1/2-z
1/2-x,1/2-y,-z
1/2+x,1/2-y,1/2+z

loop_
_atom_site_label
_atom_site_fract_x
_atom_site_fract_y
_atom_site_fract_z
_atom_site_U_iso_or_equiv
_atom_site_adp_type
_atom_site_calc_flag
_atom_site_calc_attached_atom
_atom_site_type_symbol
C1 0.64711(6) 0.1638(2) 0.2834(1) 0.035(1) Uani ? ? C
O 0.68860(4) 0.0670(2) 0.25982(8) 0.0450(8) Uani ? ? O
C2 0.59871(6) 0.0811(2) 0.3154(1) 0.031(1) Uani ? ? C
C3 0.59517(7) -0.0663(2) 0.3061(1) 0.041(1) Uani ? ? C
C4 0.55024(8) -0.1403(2) 0.3310(1) 0.044(1) Uani ? ? C
C5 0.50827(7) -0.0660(2) 0.3666(1) 0.037(1) Uani ? ? C
C6 0.51115(6) 0.0809(2) 0.3765(1) 0.040(1) Uani ? ? C
C7 0.55595(6) 0.1539(2) 0.3510(1) 0.038(1) Uani ? ? C
C8 0.46087(8) -0.1419(2) 0.3905(1) 0.048(1) Uani ? ? C
N1 0.42253(7) -0.2004(2) 0.4079(1) 0.069(1) Uani ? ? N
C9 0.67002(6) 0.2682(2) 0.3510(1) 0.035(1) Uani ? ? C
C10 0.66304(6) 0.2464(2) 0.4387(1) 0.038(1) Uani ? ? C
C11 0.68639(6) 0.3353(2) 0.4999(1) 0.040(1) Uani ? ? C
C12 0.71749(6) 0.4490(2) 0.4732(1) 0.039(1) Uani ? ? C
C13 0.72519(7) 0.4729(3) 0.3861(1) 0.054(1) Uani ? ? C
C14 0.70198(7) 0.3820(3) 0.3257(1) 0.051(1) Uani ? ? C
C15 0.74372(7) 0.5388(2) 0.5381(1) 0.046(1) Uani ? ? C
N2 0.76508(6) 0.6036(2) 0.5915(1) 0.059(1) Uani ? ? N
C16 0.62948(6) 0.2385(2) 0.1991(1) 0.035(1) Uani ? ? C
C17 0.60136(8) 0.3663(2) 0.2013(1) 0.045(1) Uani ? ? C
C18 0.58266(8) 0.4313(2) 0.1260(1) 0.049(1) Uani ? ? C
C19 0.59280(7) 0.3676(2) 0.0468(1) 0.041(1) Uani ? ? C
C20 0.62104(7) 0.2402(2) 0.0435(1) 0.042(1) Uani ? ? C
C21 0.63870(6) 0.1761(2) 0.1195(1) 0.040(1) Uani ? ? C
C22 0.57331(8) 0.4347(2) -0.0319(1) 0.048(1) Uani ? ? C
N3 0.55771(8) 0.4853(2) -0.0948(1) 0.060(1) Uani ? ? N
H01 0.6981(8) 0.020(3) 0.306(2) 0.105(8) Uiso ? ? H
H1 0.6240 -0.1177 0.2823 0.0544 Uiso calc C3 H
H2 0.5482 -0.2416 0.3236 0.0592 Uiso calc C4 H
H3 0.4823 0.1320 0.4008 0.0522 Uiso calc C6 H
H4 0.5577 0.2553 0.3577 0.0497 Uiso calc C7 H
H5 0.6417 0.1684 0.4572 0.0509 Uiso calc C10 H
H6 0.6812 0.3186 0.5599 0.0540 Uiso calc C11 H
H7 0.7463 0.5515 0.3679 0.0753 Uiso calc C13 H
H8 0.7079 0.3975 0.2658 0.0743 Uiso calc C14 H
H9 0.5948 0.4104 0.2555 0.0608 Uiso calc C17 H
H10 0.5631 0.5185 0.1286 0.0670 Uiso calc C18 H
H11 0.6282 0.1969 -0.0108 0.0570 Uiso calc C20 H
H12 0.6575 0.0877 0.1170 0.0540 Uiso calc C21 H

loop_
_atom_site_aniso_label
_atom_site_aniso_U_11
_atom_site_aniso_U_22
_atom_site_aniso_U_33
_atom_site_aniso_U_12
_atom_site_aniso_U_13
_atom_site_aniso_U_23
_atom_site_aniso_type_symbol
C1 0.0287(8) 0.053(1) 0.029(1) 0.0053(9) 0.0029(8) -0.000(1) C
O 0.0398(6) 0.076(1) 0.0301(8) 0.0173(7) 0.0031(6) 0.0037(8) O
C2 0.0328(8) 0.038(1) 0.024(1) 0.0036(8) -0.0023(8) 0.002(1) C
C3 0.047(1) 0.046(1) 0.033(1) 0.011(1) 0.0009(9) 0.000(1) C
C4 0.064(1) 0.033(1) 0.039(1) -0.000(1) -0.002(1) 0.004(1) C
C5 0.047(1) 0.039(1) 0.027(1) -0.0060(9) 0.0019(8) 0.003(1) C
C6 0.0373(9) 0.044(1) 0.040(1) -0.0015(9) 0.0048(9) -0.005(1) C
C7 0.037(1) 0.033(1) 0.044(1) -0.0012(8) 0.0027(9) -0.003(1) C
C8 0.069(1) 0.048(1) 0.033(1) -0.014(1) 0.010(1) -0.001(1) C
N1 0.084(1) 0.070(1) 0.056(1) -0.030(1) 0.021(1) -0.004(1) N
C9 0.0273(9) 0.061(1) 0.026(1) -0.0015(9) 0.0008(8) 0.004(1) C
C10 0.0331(9) 0.051(1) 0.033(1) -0.0039(9) 0.0007(8) 0.006(1) C
C11 0.0375(9) 0.059(1) 0.028(1) 0.0006(9) 0.0014(8) 0.004(1) C
C12 0.0300(8) 0.063(1) 0.032(1) -0.0038(9) -0.0044(8) 0.001(1) C
C13 0.044(1) 0.089(2) 0.041(1) -0.030(1) -0.0022(9) 0.007(1) C
C14 0.047(1) 0.095(2) 0.030(1) -0.028(1) 0.0010(9) 0.007(1) C
C15 0.038(1) 0.061(1) 0.041(1) 0.000(1) -0.0033(9) 0.007(1) C
N2 0.0583(9) 0.071(1) 0.049(1) -0.0040(9) -0.0192(8) -0.002(1) N
C16 0.0317(9) 0.047(1) 0.028(1) -0.0056(9) 0.0018(8) 0.001(1) C
C17 0.062(1) 0.046(1) 0.032(1) -0.003(1) -0.002(1) -0.002(1) C
C18 0.073(1) 0.040(1) 0.042(1) 0.000(1) -0.010(1) 0.001(1) C
C19 0.050(1) 0.044(1) 0.031(1) -0.0120(9) -0.0064(9) 0.005(1) C
C20 0.043(1) 0.061(1) 0.027(1) -0.002(1) -0.0006(8) -0.001(1) C
C21 0.0334(9) 0.057(1) 0.034(1) 0.005(1) 0.0014(8) 0.000(1) C
C22 0.073(1) 0.039(1) 0.038(1) -0.011(1) -0.008(1) 0.003(1) C
N3 0.108(1) 0.043(1) 0.047(1) -0.008(1) -0.020(1) 0.009(1) N

loop_
_atom_type_symbol
_atom_type_scat_dispersion_real
_atom_type_scat_dispersion_imag
_atom_type_scat_source
C 0.002 0.002 International_Tables_Vol_IV_Table_2.3.1
H 0.000 0.000 International_Tables_Vol_IV_Table_2.3.1
N 0.004 0.003 International_Tables_Vol_IV_Table_2.3.1
O 0.008 0.006 International_Tables_Vol_IV_Table_2.3.1

loop_
_geom_angle_atom_site_label_1
_geom_angle_atom_site_label_2
_geom_angle_atom_site_label_3
_geom_angle
_geom_angle_site_symmetry_3
O C1 C2 110.8(2) .
O C1 C9 107.8(1) .
O C1 C16 105.7(2) .
O C1 H01 25.93 .
C2 C1 C9 113.0(2) .
C2 C1 C16 106.4(1) .
C2 C1 H01 97.24 .
C9 C1 C16 113.0(2) .
C9 C1 H01 94.62 .
C16 C1 H01 131.55 .
C1 O H01 107.4(17) .
C1 C2 C3 121.1(2) .
C1 C2 C7 120.5(2) .
C3 C2 C7 118.3(2) .
C2 C3 C4 121.1(2) .
C3 C4 C5 119.7(2) .
C4 C5 C6 120.0(2) .
C4 C5 C8 119.9(2) .
C6 C5 C8 120.0(2) .
C5 C6 C7 119.9(2) .
C2 C7 C6 121.0(2) .
C5 C8 N1 178.3(3) .
C1 C9 C10 121.4(2) .
C1 C9 C14 120.2(2) .
C10 C9 C14 118.2(2) .
C9 C10 C11 121.5(2) .
C10 C11 C12 119.4(2) .
C11 C12 C13 120.3(2) .
C11 C12 C15 119.1(2) .
C13 C12 C15 120.5(2) .
C12 C13 C14 119.6(2) .
C9 C14 C13 121.0(2) .
C12 C15 N2 176.6(3) .
C15 N2 H01 116.08 7_656
C1 C16 C17 120.6(2) .
C1 C16 C21 120.9(2) .
C17 C16 C21 118.5(2) .
C16 C17 C18 121.4(2) .
C17 C18 C19 119.2(2) .
C18 C19 C20 120.1(2) .
C18 C19 C22 119.5(2) .
C20 C19 C22 120.4(2) .
C19 C20 C21 119.7(2) .
C16 C21 C20 121.1(2) .
C19 C22 N3 178.7(3) .
C1 H01 O 46.33 .
C1 H01 N2 142.76 7_656
O H01 N2 169.84 7_656

loop_
_geom_bond_atom_site_label_1
_geom_bond_atom_site_label_2
_geom_bond_distance
_geom_bond_site_symmetry_2
C1 O 1.431(2) .
C1 C2 1.531(3) .
C1 C9 1.530(3) .
C1 C16 1.533(3) .
C1 H01 1.8842 .
O H01 0.87(3) .
C2 C3 1.381(3) .
C2 C7 1.393(3) .
C3 C4 1.384(3) .
C4 C5 1.385(3) .
C5 C6 1.377(3) .
C5 C8 1.440(3) .
C6 C7 1.380(3) .
C8 N1 1.144(3) .
C9 C10 1.383(3) .
C9 C14 1.391(3) .
C10 C11 1.378(3) .
C11 C12 1.383(3) .
C12 C13 1.379(3) .
C12 C15 1.454(3) .
C13 C14 1.380(3) .
C15 N2 1.146(3) .
N2 H01 2.1514 7_656
C16 C17 1.384(3) .
C16 C21 1.383(3) .
C17 C18 1.384(3) .
C18 C19 1.387(3) .
C19 C20 1.383(3) .
C19 C22 1.443(3) .
C20 C21 1.382(3) .
C22 N3 1.141(3) .
